data_5000197
loop_
_publ_author_name
'Csoregh, I.'
'Palm, T.-B.'

_journal_name_full
;
 Chemical Communications, University of Stockholm
;
_journal_page_first 1
_journal_year 1976
_chemical_formula_sum 'C9 H6 O2'
_space_group_IT_number 29
_symmetry_cell_setting orthorhombic
_symmetry_Int_Tables_number 29
_symmetry_space_group_name_Hall 'P 2c -2ac'
_symmetry_space_group_name_H-M 'P c a 21'
_cell_angle_alpha 90
_cell_angle_beta 90
_cell_angle_gamma 90
_cell_formula_units_Z 4
_cell_length_a 15.503(2)
_cell_length_b 5.666(1)
_cell_length_c 7.918(3)
_cod_database_code 5000197

loop_
_symmetry_equiv_pos_site_id
_symmetry_equiv_pos_as_xyz
1 x,y,z
2 1/2-x,y,1/2+z
3 1/2+x,-y,z
4 -x,-y,1/2+z

loop_
_atom_site_label
_atom_site_type_symbol
_atom_site_fract_x
_atom_site_fract_y
_atom_site_fract_z
O1 O 0.34580 -0.49870 0.25000
O2 O 0.21690 -0.40110 0.34150
C2 C 0.25940 -0.54320 0.26490
C3 C 0.22670 -0.75760 0.18790
C4 C 0.28010 -0.90730 0.10450
C5 C 0.42900 -1.00050 0.00700
C6 C 0.51500 -0.93980 0.00040
C7 C 0.54360 -0.73490 0.07810
C8 C 0.48720 -0.58750 0.16160
C9 C 0.40020 -0.65000 0.16610
C10 C 0.36980 -0.85570 0.09140
H3 H 0.16300 -0.78100 0.20400
H4 H 0.25900 -1.05600 0.05000
H5 H 0.41100 -1.13600 -0.04300
H6 H 0.54900 -1.04700 -0.05800
H7 H 0.59900 -0.67200 0.08200
H8 H 0.50600 -0.43700 0.21300

loop_
_atom_type_symbol
_atom_type_radius_bond
C 0.68
H 0.23
O 0.68
